data_7013930
loop_
_publ_author_name
'Jain, Sneh L.'
'Bhattacharyya, Pravat'
'Milton, Heather L.'
'Slawin, Alexandra M. Z.'
'Crayston, Joe A.'
'Woollins, J. Derek'

_publ_section_title
;
 New pyridine carboxamide ligands and their complexation to copper(II).
 X-Ray crystal structures of mono-, di, tri- and tetranuclear copper
 complexes.
;
_journal_issue 6
_journal_name_full 'Dalton transactions (Cambridge, England : 2003)'
_journal_page_first 862
_journal_page_last 871
_journal_paper_doi 10.1039/b316519a
_journal_year 2004
_chemical_formula_moiety 'C68 H44 Cu4 N20 O10.C2 H6 O.2[H2 O]'
_chemical_formula_sum 'C70 H54 Cu4 N20 O13'
_chemical_formula_weight 1637.49
_chemical_name_systematic
;
?
;
_space_group_IT_number 2
_symmetry_cell_setting triclinic
_symmetry_space_group_name_Hall '-P 1'
_symmetry_space_group_name_H-M 'P -1'
_atom_sites_solution_hydrogens geom
_atom_sites_solution_primary direct
_atom_sites_solution_secondary difmap
_audit_creation_method SHELXL-97
_cell_angle_alpha 93.395(4)
_cell_angle_beta 92.971(4)
_cell_angle_gamma 107.026(3)
_cell_formula_units_Z 2
_cell_length_a 12.741(3)
_cell_length_b 13.793(3)
_cell_length_c 20.585(4)
_cell_measurement_reflns_used 48
_cell_measurement_temperature 125(2)
_cell_measurement_theta_max 28
_cell_measurement_theta_min 12
_cell_volume 3443.8(13)
_computing_cell_refinement 'Bruker SMART'
_computing_data_collection 'Bruker SMART'
_computing_data_reduction 'Bruker SHELXTL'
_computing_molecular_graphics 'Bruker SHELXTL'
_computing_publication_material 'Bruker SHELXTL'
_computing_structure_refinement 'SHELXL-97 (Sheldrick, 1997)'
_computing_structure_solution 'SHELXS-97 (Sheldrick, 1990)'
_diffrn_ambient_temperature 125(2)
_diffrn_detector_area_resol_mean 0.9
_diffrn_measured_fraction_theta_full 0.954
_diffrn_measured_fraction_theta_max 0.954
_diffrn_measurement_device_type 'CCD area detector'
_diffrn_measurement_method 'phi and omega scans'
_diffrn_radiation_monochromator graphite
_diffrn_radiation_source 'fine-focus sealed tube'
_diffrn_radiation_type MoK\a
_diffrn_radiation_wavelength 0.71073
_diffrn_reflns_av_R_equivalents 0.0547
_diffrn_reflns_av_sigmaI/netI 0.0434
_diffrn_reflns_limit_h_max 14
_diffrn_reflns_limit_h_min -13
_diffrn_reflns_limit_k_max 15
_diffrn_reflns_limit_k_min -15
_diffrn_reflns_limit_l_max 22
_diffrn_reflns_limit_l_min -22
_diffrn_reflns_number 16877
_diffrn_reflns_theta_full 23.31
_diffrn_reflns_theta_max 23.31
_diffrn_reflns_theta_min 1.68
_exptl_absorpt_coefficient_mu 1.299
_exptl_absorpt_correction_T_max 1.00000
_exptl_absorpt_correction_T_min 0.516453
_exptl_absorpt_correction_type multi-scan
_exptl_crystal_colour green
_exptl_crystal_density_diffrn 1.579
_exptl_crystal_density_method 'not measured'
_exptl_crystal_description prism
_exptl_crystal_F_000 1668
_exptl_crystal_size_max .1
_exptl_crystal_size_mid .03
_exptl_crystal_size_min .01
_refine_diff_density_max 2.714
_refine_diff_density_min -1.331
_refine_diff_density_rms 0.245
_refine_ls_extinction_coef 0.00024(18)
_refine_ls_extinction_expression Fc^*^=kFc[1+0.001xFc^2^\l^3^/sin(2\q)]^-1/4^
_refine_ls_extinction_method SHELXL
_refine_ls_goodness_of_fit_ref 1.046
_refine_ls_hydrogen_treatment RIDING
_refine_ls_matrix_type full
_refine_ls_number_parameters 462
_refine_ls_number_reflns 9502
_refine_ls_number_restraints 0
_refine_ls_restrained_S_all 1.046
_refine_ls_R_factor_all 0.1385
_refine_ls_R_factor_gt 0.1286
_refine_ls_shift/su_max 0.020
_refine_ls_shift/su_mean 0.001
_refine_ls_structure_factor_coef Fsqd
_refine_ls_weighting_details 'calc w=1/[\s^2^(Fo^2^)+(0.0581P)^2^+192.5971P] where P=(Fo^2^+2Fc^2^)/3'
_refine_ls_weighting_scheme calc
_refine_ls_wR_factor_gt 0.3225
_refine_ls_wR_factor_ref 0.3279
_reflns_number_gt 8364
_reflns_number_total 9502
_reflns_threshold_expression >2sigma(I)
_cod_data_source_file b316519a.txt
_cod_data_source_block 7
_cod_depositor_comments
;
The following automatic conversions were performed:
'_symmetry_cell_setting' value 'Triclinic' changed to 'triclinic'
according to '/home/saulius/struct/CIF-dictionaries/cif_core.dic'
dictionary named 'cif_core.dic' version 2.4.1 from
2010-06-29.

'_exptl_absorpt_correction_type' value 'multiscan' changed to
'multi-scan' according to
'/home/saulius/struct/CIF-dictionaries/cif_core.dic' dictionary named
'cif_core.dic' version 2.4.1 from 2010-06-29.

Automatic conversion script
Id: cif_fix_enum 1527 2010-12-29 10:47:43Z saulius 
;
_cod_original_sg_symbol_H-M P-1
_cod_database_code 7013930

loop_
_symmetry_equiv_pos_as_xyz
'x, y, z'
'-x, -y, -z'

loop_
_atom_site_label
_atom_site_type_symbol
_atom_site_fract_x
_atom_site_fract_y
_atom_site_fract_z
_atom_site_U_iso_or_equiv
_atom_site_adp_type
_atom_site_occupancy
_atom_site_symmetry_multiplicity
_atom_site_calc_flag
_atom_site_refinement_flags
_atom_site_disorder_assembly
_atom_site_disorder_group
Cu1 Cu 0.30491(14) 0.15224(12) 0.80090(8) 0.0170(4) Uani 1 1 d . . .
Cu2 Cu 0.26159(15) 0.25119(13) 0.63627(8) 0.0199(5) Uani 1 1 d . . .
Cu3 Cu 0.22498(13) 0.38466(12) 0.87364(8) 0.0165(4) Uani 1 1 d . . .
Cu4 Cu 0.27861(14) 0.51790(12) 0.71390(8) 0.0175(4) Uani 1 1 d . . .
N1 N 0.3308(9) 0.1078(8) 0.8930(5) 0.017(2) Uiso 1 1 d . . .
C2 C 0.2404(12) 0.0424(11) 0.9114(7) 0.020(3) Uiso 1 1 d . . .
C3 C 0.2385(15) -0.0091(14) 0.9700(8) 0.038(4) Uiso 1 1 d . . .
H3A H 0.1745 -0.0589 0.9812 0.045 Uiso 1 1 calc R . .
C4 C 0.3358(13) 0.0182(12) 1.0092(8) 0.030(4) Uiso 1 1 d . . .
H4A H 0.3378 -0.0105 1.0499 0.036 Uiso 1 1 calc R . .
C5 C 0.4293(14) 0.0860(12) 0.9904(8) 0.031(4) Uiso 1 1 d . . .
H5A H 0.4968 0.1031 1.0166 0.037 Uiso 1 1 calc R . .
C6 C 0.4217(13) 0.1287(12) 0.9316(7) 0.027(3) Uiso 1 1 d . . .
H6A H 0.4860 0.1760 0.9184 0.033 Uiso 1 1 calc R . .
C7 C 0.1351(12) 0.0242(11) 0.8676(7) 0.020(3) Uiso 1 1 d . . .
O7 O 0.0497(10) -0.0363(9) 0.8808(6) 0.038(3) Uiso 1 1 d . . .
N8 N 0.1542(9) 0.0837(8) 0.8173(5) 0.016(2) Uiso 1 1 d . . .
C9 C 0.0730(11) 0.0911(10) 0.7728(7) 0.017(3) Uiso 1 1 d . . .
N10 N 0.1136(9) 0.1535(8) 0.7245(5) 0.016(2) Uiso 1 1 d . . .
O10 O 0.2259(9) 0.1993(8) 0.7272(5) 0.026(2) Uiso 1 1 d . . .
C11 C 0.0468(12) 0.1767(11) 0.6751(7) 0.022(3) Uiso 1 1 d . . .
C12 C -0.0658(13) 0.1295(11) 0.6749(8) 0.026(3) Uiso 1 1 d . . .
H12A H -0.1141 0.1410 0.6415 0.032 Uiso 1 1 calc R . .
C13 C -0.1079(13) 0.0663(11) 0.7225(7) 0.024(3) Uiso 1 1 d . . .
H13A H -0.1853 0.0366 0.7220 0.028 Uiso 1 1 calc R . .
C14 C -0.0405(12) 0.0448(11) 0.7715(7) 0.022(3) Uiso 1 1 d . . .
H14A H -0.0710 -0.0005 0.8033 0.026 Uiso 1 1 calc R . .
N15 N 0.1054(9) 0.2379(8) 0.6331(5) 0.017(2) Uiso 1 1 d . . .
C16 C 0.0617(12) 0.2718(11) 0.5812(7) 0.022(3) Uiso 1 1 d . . .
O16 O -0.0361(8) 0.2602(8) 0.5664(5) 0.026(2) Uiso 1 1 d . . .
C17 C 0.1482(12) 0.3289(11) 0.5400(7) 0.021(3) Uiso 1 1 d . . .
N18 N 0.2529(10) 0.3337(9) 0.5575(6) 0.023(3) Uiso 1 1 d . . .
C19 C 0.3328(14) 0.3814(12) 0.5209(8) 0.029(4) Uiso 1 1 d . . .
H19A H 0.4064 0.3836 0.5332 0.034 Uiso 1 1 calc R . .
C20 C 0.3129(15) 0.4277(13) 0.4658(8) 0.035(4) Uiso 1 1 d . . .
H20A H 0.3715 0.4621 0.4410 0.043 Uiso 1 1 calc R . .
C21 C 0.2047(14) 0.4225(13) 0.4475(8) 0.033(4) Uiso 1 1 d . . .
H21A H 0.1879 0.4524 0.4095 0.040 Uiso 1 1 calc R . .
C22 C 0.1211(13) 0.3730(12) 0.4855(8) 0.029(4) Uiso 1 1 d . . .
H22A H 0.0468 0.3697 0.4742 0.034 Uiso 1 1 calc R . .
N31 N 0.3425(10) 0.0298(9) 0.7405(6) 0.022(3) Uiso 1 1 d . . .
C32 C 0.4500(13) 0.0522(12) 0.7369(7) 0.026(3) Uiso 1 1 d . . .
C33 C 0.5016(15) -0.0115(13) 0.7061(8) 0.037(4) Uiso 1 1 d . . .
H33A H 0.5794 0.0079 0.7053 0.044 Uiso 1 1 calc R . .
C34 C 0.4376(17) -0.1032(15) 0.6769(10) 0.048(5) Uiso 1 1 d . . .
H34A H 0.4704 -0.1485 0.6553 0.058 Uiso 1 1 calc R . .
C35 C 0.3247(16) -0.1287(15) 0.6792(9) 0.046(5) Uiso 1 1 d . . .
H35A H 0.2791 -0.1921 0.6596 0.055 Uiso 1 1 calc R . .
C36 C 0.2768(14) -0.0592(12) 0.7114(8) 0.029(4) Uiso 1 1 d . . .
H36A H 0.1992 -0.0754 0.7123 0.035 Uiso 1 1 calc R . .
C37 C 0.5225(12) 0.1561(11) 0.7690(7) 0.023(3) Uiso 1 1 d . . .
O37 O 0.6236(9) 0.1747(8) 0.7722(5) 0.034(3) Uiso 1 1 d . . .
N38 N 0.4623(10) 0.2138(9) 0.7920(6) 0.019(3) Uiso 1 1 d . . .
C39 C 0.5072(11) 0.3099(10) 0.8268(6) 0.016(3) Uiso 1 1 d . . .
N40 N 0.4292(9) 0.3504(8) 0.8460(5) 0.017(2) Uiso 1 1 d . . .
C41 C 0.4616(11) 0.4432(10) 0.8800(6) 0.016(3) Uiso 1 1 d . . .
C42 C 0.5721(12) 0.4946(11) 0.8955(7) 0.023(3) Uiso 1 1 d . . .
H42A H 0.5935 0.5594 0.9192 0.028 Uiso 1 1 calc R . .
C43 C 0.6500(14) 0.4501(12) 0.8761(8) 0.030(4) Uiso 1 1 d . . .
H43A H 0.7259 0.4839 0.8868 0.037 Uiso 1 1 calc R . .
C44 C 0.6182(12) 0.3561(11) 0.8408(7) 0.022(3) Uiso 1 1 d . . .
H44A H 0.6711 0.3247 0.8267 0.027 Uiso 1 1 calc R . .
N45 N 0.3716(9) 0.4762(8) 0.8977(5) 0.017(2) Uiso 1 1 d . . .
C46 C 0.3832(12) 0.5662(11) 0.9320(7) 0.021(3) Uiso 1 1 d . . .
O46 O 0.4691(9) 0.6318(8) 0.9531(5) 0.029(2) Uiso 1 1 d . . .
C47 C 0.2756(12) 0.5850(11) 0.9458(7) 0.022(3) Uiso 1 1 d . . .
N48 N 0.1834(10) 0.5179(9) 0.9183(6) 0.022(3) Uiso 1 1 d . . .
C49 C 0.0872(14) 0.5366(13) 0.9292(8) 0.032(4) Uiso 1 1 d . . .
H49A H 0.0215 0.4881 0.9106 0.039 Uiso 1 1 calc R . .
C50 C 0.0769(14) 0.6200(12) 0.9650(8) 0.033(4) Uiso 1 1 d . . .
H50A H 0.0076 0.6315 0.9698 0.040 Uiso 1 1 calc R . .
C51 C 0.1757(15) 0.6872(14) 0.9943(9) 0.041(4) Uiso 1 1 d . . .
H51A H 0.1725 0.7439 1.0218 0.049 Uiso 1 1 calc R . .
C52 C 0.2774(14) 0.6740(12) 0.9846(8) 0.029(4) Uiso 1 1 d . . .
H52A H 0.3442 0.7214 1.0027 0.035 Uiso 1 1 calc R . .
N61 N 0.2146(9) 0.2927(9) 0.9491(5) 0.018(3) Uiso 1 1 d . . .
C62 C 0.1098(11) 0.2313(10) 0.9535(7) 0.018(3) Uiso 1 1 d . . .
C63 C 0.0808(13) 0.1729(12) 1.0055(7) 0.027(3) Uiso 1 1 d . . .
H63A H 0.0078 0.1300 1.0079 0.032 Uiso 1 1 calc R . .
C64 C 0.1643(14) 0.1795(12) 1.0552(8) 0.032(4) Uiso 1 1 d . . .
H64A H 0.1478 0.1412 1.0922 0.038 Uiso 1 1 calc R . .
C65 C 0.2695(13) 0.2416(12) 1.0498(8) 0.029(4) Uiso 1 1 d . . .
H65A H 0.3260 0.2490 1.0834 0.035 Uiso 1 1 calc R . .
C66 C 0.2902(13) 0.2933(11) 0.9934(7) 0.025(3) Uiso 1 1 d . . .
H66A H 0.3639 0.3309 0.9872 0.030 Uiso 1 1 calc R . .
C67 C 0.0266(11) 0.2374(10) 0.8996(6) 0.016(3) Uiso 1 1 d . . .
O67 O -0.0710(8) 0.1843(7) 0.9001(5) 0.021(2) Uiso 1 1 d . . .
N68 N 0.0743(9) 0.3022(8) 0.8554(5) 0.017(2) Uiso 1 1 d . . .
C69 C 0.0169(11) 0.3289(10) 0.8046(7) 0.018(3) Uiso 1 1 d . . .
N70 N 0.0849(9) 0.3899(8) 0.7638(5) 0.015(2) Uiso 1 1 d . . .
O70 O 0.1954(9) 0.4165(8) 0.7778(5) 0.027(2) Uiso 1 1 d . . .
C71 C 0.0452(11) 0.4234(10) 0.7090(7) 0.017(3) Uiso 1 1 d . . .
C72 C -0.0681(13) 0.3962(11) 0.6949(7) 0.026(3) Uiso 1 1 d . . .
H72A H -0.0975 0.4191 0.6574 0.031 Uiso 1 1 calc R . .
C73 C -0.1371(14) 0.3363(12) 0.7353(8) 0.029(4) Uiso 1 1 d . . .
H73A H -0.2145 0.3177 0.7256 0.034 Uiso 1 1 calc R . .
C74 C -0.0958(12) 0.3026(11) 0.7900(7) 0.021(3) Uiso 1 1 d . . .
H74A H -0.1447 0.2614 0.8177 0.025 Uiso 1 1 calc R . .
N75 N 0.1294(9) 0.4840(8) 0.6765(5) 0.013(2) Uiso 1 1 d . . .
C76 C 0.1099(12) 0.5300(11) 0.6231(7) 0.023(3) Uiso 1 1 d . . .
O76 O 0.0200(11) 0.5279(10) 0.5963(6) 0.044(3) Uiso 1 1 d . . .
C77 C 0.2117(12) 0.5860(11) 0.5934(7) 0.022(3) Uiso 1 1 d . . .
N78 N 0.3069(10) 0.5877(9) 0.6265(6) 0.022(3) Uiso 1 1 d . . .
C79 C 0.4025(13) 0.6363(12) 0.6042(8) 0.028(4) Uiso 1 1 d . . .
H79A H 0.4682 0.6356 0.6280 0.034 Uiso 1 1 calc R . .
C80 C 0.4120(13) 0.6882(12) 0.5477(7) 0.027(3) Uiso 1 1 d . . .
H80A H 0.4814 0.7227 0.5327 0.033 Uiso 1 1 calc R . .
C81 C 0.3106(12) 0.6861(11) 0.5138(7) 0.025(3) Uiso 1 1 d . . .
H81A H 0.3121 0.7207 0.4751 0.030 Uiso 1 1 calc R . .
C82 C 0.2094(15) 0.6344(13) 0.5362(9) 0.038(4) Uiso 1 1 d . . .
H82A H 0.1419 0.6323 0.5134 0.045 Uiso 1 1 calc R . .
N91 N 0.2880(10) 0.6537(9) 0.7797(6) 0.022(3) Uiso 1 1 d . . .
C92 C 0.3938(12) 0.6985(11) 0.8015(7) 0.022(3) Uiso 1 1 d . . .
C93 C 0.4256(14) 0.7909(12) 0.8402(8) 0.030(4) Uiso 1 1 d . . .
H93A H 0.5005 0.8218 0.8551 0.036 Uiso 1 1 calc R . .
C94 C 0.3460(14) 0.8360(13) 0.8562(8) 0.035(4) Uiso 1 1 d . . .
H94A H 0.3655 0.8984 0.8826 0.041 Uiso 1 1 calc R . .
C95 C 0.2345(15) 0.7884(13) 0.8329(8) 0.037(4) Uiso 1 1 d . . .
H95A H 0.1777 0.8177 0.8424 0.044 Uiso 1 1 calc R . .
C96 C 0.2135(14) 0.6974(13) 0.7958(8) 0.032(4) Uiso 1 1 d . . .
H96A H 0.1392 0.6638 0.7806 0.039 Uiso 1 1 calc R . .
C97 C 0.4762(12) 0.6466(11) 0.7827(7) 0.021(3) Uiso 1 1 d . . .
O97 O 0.5750(9) 0.6867(8) 0.8027(5) 0.030(3) Uiso 1 1 d . . .
N98 N 0.4336(10) 0.5576(9) 0.7456(6) 0.020(3) Uiso 1 1 d . . .
C99 C 0.4997(12) 0.5016(11) 0.7204(7) 0.021(3) Uiso 1 1 d . . .
N100 N 0.4375(10) 0.4110(9) 0.6882(6) 0.021(3) Uiso 1 1 d . . .
C101 C 0.4913(12) 0.3482(11) 0.6607(7) 0.024(3) Uiso 1 1 d . . .
C102 C 0.6041(13) 0.3715(12) 0.6614(8) 0.029(4) Uiso 1 1 d . . .
H10A H 0.6392 0.3262 0.6419 0.034 Uiso 1 1 calc R . .
C103 C 0.6643(14) 0.4664(12) 0.6928(8) 0.032(4) Uiso 1 1 d . . .
H10B H 0.7424 0.4864 0.6937 0.039 Uiso 1 1 calc R . .
C104 C 0.6132(14) 0.5316(13) 0.7224(8) 0.031(4) Uiso 1 1 d . . .
H10C H 0.6552 0.5953 0.7436 0.037 Uiso 1 1 calc R . .
N105 N 0.4148(10) 0.2574(9) 0.6332(6) 0.021(3) Uiso 1 1 d . . .
C106 C 0.4441(14) 0.1838(12) 0.6002(8) 0.031(4) Uiso 1 1 d . . .
O106 O 0.5367(11) 0.1804(10) 0.5865(7) 0.051(3) Uiso 1 1 d . . .
C107 C 0.3397(15) 0.0935(14) 0.5734(9) 0.038(4) Uiso 1 1 d . . .
N108 N 0.2427(11) 0.0993(10) 0.5877(7) 0.031(3) Uiso 1 1 d . . .
C109 C 0.1530(19) 0.0226(16) 0.5673(10) 0.056(5) Uiso 1 1 d . . .
H10D H 0.0822 0.0257 0.5775 0.067 Uiso 1 1 calc R . .
C110 C 0.164(2) -0.0631(19) 0.5304(12) 0.067(6) Uiso 1 1 d . . .
H11A H 0.1011 -0.1193 0.5180 0.080 Uiso 1 1 calc R . .
C111 C 0.257(2) -0.066(2) 0.5137(13) 0.076(7) Uiso 1 1 d . . .
H11B H 0.2619 -0.1212 0.4855 0.091 Uiso 1 1 calc R . .
C112 C 0.355(2) 0.0107(17) 0.5351(11) 0.061(6) Uiso 1 1 d . . .
H11C H 0.4251 0.0071 0.5247 0.073 Uiso 1 1 calc R . .
O201 O 0.7178(10) 0.0531(9) 0.8442(6) 0.036(3) Uiso 1 1 d . . .
O202 O 0.7250(12) 0.8659(11) 0.7825(7) 0.054(4) Uiso 1 1 d . . .
O203 O 0.6515(16) 0.7939(14) 0.6461(9) 0.019(4) Uiso 0.50 1 d P . .
H20L H 0.5873 0.7989 0.6453 0.028 Uiso 0.50 1 calc PR . .
C203 C 0.711(2) 0.857(2) 0.6043(14) 0.020(6) Uiso 0.50 1 d P . .
H20B H 0.7110 0.9273 0.6182 0.023 Uiso 0.50 1 calc PR . .
H20C H 0.6709 0.8395 0.5606 0.023 Uiso 0.50 1 calc PR . .
C204 C 0.823(2) 0.859(2) 0.5974(14) 0.023(6) Uiso 0.50 1 d P . .
H20F H 0.8547 0.9064 0.5652 0.034 Uiso 0.50 1 calc PR . .
H20G H 0.8248 0.7904 0.5827 0.034 Uiso 0.50 1 calc PR . .
H20H H 0.8653 0.8802 0.6395 0.034 Uiso 0.50 1 calc PR . .
O205 O 0.896(3) 0.656(2) 0.8041(15) 0.065(8) Uiso 0.50 1 d P . .
H20M H 0.8456 0.6010 0.7958 0.097 Uiso 0.50 1 calc PR . .
C205 C 0.913(3) 0.713(3) 0.7446(17) 0.036(8) Uiso 0.50 1 d P . .
H20D H 0.9302 0.6707 0.7085 0.043 Uiso 0.50 1 calc PR . .
H20E H 0.8452 0.7298 0.7310 0.043 Uiso 0.50 1 calc PR . .
C206 C 0.999(3) 0.801(2) 0.7579(15) 0.027(7) Uiso 0.50 1 d P . .
H20I H 1.0093 0.8393 0.7190 0.040 Uiso 0.50 1 calc PR . .
H20J H 1.0660 0.7835 0.7701 0.040 Uiso 0.50 1 calc PR . .
H20K H 0.9815 0.8419 0.7939 0.040 Uiso 0.50 1 calc PR . .

loop_
_atom_site_aniso_label
_atom_site_aniso_U_11
_atom_site_aniso_U_22
_atom_site_aniso_U_33
_atom_site_aniso_U_23
_atom_site_aniso_U_13
_atom_site_aniso_U_12
Cu1 0.0184(9) 0.0155(9) 0.0152(9) 0.0015(7) -0.0017(7) 0.0024(7)
Cu2 0.0260(10) 0.0166(9) 0.0170(9) 0.0030(7) -0.0013(7) 0.0061(7)
Cu3 0.0129(9) 0.0151(9) 0.0193(9) 0.0024(7) -0.0001(7) 0.0009(7)
Cu4 0.0188(9) 0.0152(9) 0.0171(9) 0.0030(7) 0.0023(7) 0.0024(7)

loop_
_atom_type_symbol
_atom_type_description
_atom_type_scat_dispersion_real
_atom_type_scat_dispersion_imag
_atom_type_scat_source
C C 0.0033 0.0016 'International Tables Vol C Tables 4.2.6.8 and 6.1.1.4'
H H 0.0000 0.0000 'International Tables Vol C Tables 4.2.6.8 and 6.1.1.4'
N N 0.0061 0.0033 'International Tables Vol C Tables 4.2.6.8 and 6.1.1.4'
O O 0.0106 0.0060 'International Tables Vol C Tables 4.2.6.8 and 6.1.1.4'
Cu Cu 0.3201 1.2651 'International Tables Vol C Tables 4.2.6.8 and 6.1.1.4'

loop_
_geom_angle_atom_site_label_1
_geom_angle_atom_site_label_2
_geom_angle_atom_site_label_3
_geom_angle
_geom_angle_site_symmetry_1
_geom_angle_site_symmetry_3
_geom_angle_publ_flag
N8 Cu1 N38 173.8(5) . . ?
N8 Cu1 O10 80.2(4) . . ?
N38 Cu1 O10 106.0(5) . . ?
N8 Cu1 N1 80.9(5) . . ?
N38 Cu1 N1 93.2(5) . . ?
O10 Cu1 N1 157.4(4) . . ?
N8 Cu1 N31 99.8(5) . . ?
N38 Cu1 N31 79.3(5) . . ?
O10 Cu1 N31 95.2(4) . . ?
N1 Cu1 N31 100.0(4) . . ?
N105 Cu2 N15 175.5(5) . . ?
N105 Cu2 N18 97.1(5) . . ?
N15 Cu2 N18 81.4(5) . . ?
N105 Cu2 O10 102.2(5) . . ?
N15 Cu2 O10 80.3(4) . . ?
N18 Cu2 O10 156.5(5) . . ?
N105 Cu2 N108 80.4(5) . . ?
N15 Cu2 N108 95.7(5) . . ?
N18 Cu2 N108 101.3(5) . . ?
O10 Cu2 N108 95.0(5) . . ?
N68 Cu3 N45 174.4(5) . . ?
N68 Cu3 N61 81.5(5) . . ?
N45 Cu3 N61 98.2(5) . . ?
N68 Cu3 O70 79.1(4) . . ?
N45 Cu3 O70 102.7(4) . . ?
N61 Cu3 O70 154.8(4) . . ?
N68 Cu3 N48 95.1(5) . . ?
N45 Cu3 N48 79.6(5) . . ?
N61 Cu3 N48 102.8(4) . . ?
O70 Cu3 N48 94.7(4) . . ?
N75 Cu4 N98 175.4(5) . . ?
N75 Cu4 O70 78.6(4) . . ?
N98 Cu4 O70 105.9(5) . . ?
N75 Cu4 N78 80.5(5) . . ?
N98 Cu4 N78 95.0(5) . . ?
O70 Cu4 N78 157.3(5) . . ?
N75 Cu4 N91 101.2(4) . . ?
N98 Cu4 N91 79.6(5) . . ?
O70 Cu4 N91 93.8(4) . . ?
N78 Cu4 N91 98.9(5) . . ?
C2 N1 C6 118.3(13) . . ?
C2 N1 Cu1 111.2(9) . . ?
C6 N1 Cu1 130.3(10) . . ?
N1 C2 C3 122.8(14) . . ?
N1 C2 C7 117.1(12) . . ?
C3 C2 C7 120.0(13) . . ?
C4 C3 C2 115.9(16) . . ?
C5 C4 C3 121.2(16) . . ?
C4 C5 C6 117.5(16) . . ?
N1 C6 C5 124.2(15) . . ?
O7 C7 N8 129.2(14) . . ?
O7 C7 C2 120.6(13) . . ?
N8 C7 C2 110.2(12) . . ?
C7 N8 C9 123.7(12) . . ?
C7 N8 Cu1 118.5(9) . . ?
C9 N8 Cu1 117.5(9) . . ?
N10 C9 N8 112.7(12) . . ?
N10 C9 C14 118.6(12) . . ?
N8 C9 C14 128.7(13) . . ?
C9 N10 C11 123.5(12) . . ?
C9 N10 O10 117.6(11) . . ?
C11 N10 O10 118.8(11) . . ?
N10 O10 Cu1 111.7(7) . . ?
N10 O10 Cu2 106.7(7) . . ?
Cu1 O10 Cu2 136.8(5) . . ?
N15 C11 N10 112.6(12) . . ?
N15 C11 C12 130.7(14) . . ?
N10 C11 C12 116.6(13) . . ?
C13 C12 C11 120.7(14) . . ?
C12 C13 C14 121.9(15) . . ?
C9 C14 C13 118.6(14) . . ?
C11 N15 C16 124.7(12) . . ?
C11 N15 Cu2 116.0(9) . . ?
C16 N15 Cu2 117.6(9) . . ?
O16 C16 N15 127.6(14) . . ?
O16 C16 C17 120.6(13) . . ?
N15 C16 C17 111.8(12) . . ?
N18 C17 C22 121.8(14) . . ?
N18 C17 C16 117.1(12) . . ?
C22 C17 C16 121.1(13) . . ?
C19 N18 C17 119.2(13) . . ?
C19 N18 Cu2 129.3(11) . . ?
C17 N18 Cu2 111.3(9) . . ?
N18 C19 C20 122.7(15) . . ?
C21 C20 C19 118.1(16) . . ?
C20 C21 C22 119.4(16) . . ?
C17 C22 C21 118.7(15) . . ?
C32 N31 C36 119.1(13) . . ?
C32 N31 Cu1 109.2(10) . . ?
C36 N31 Cu1 131.6(10) . . ?
N31 C32 C33 124.0(15) . . ?
N31 C32 C37 117.8(13) . . ?
C33 C32 C37 118.2(14) . . ?
C34 C33 C32 118.4(17) . . ?
C33 C34 C35 119.1(19) . . ?
C34 C35 C36 119.6(18) . . ?
N31 C36 C35 119.7(16) . . ?
O37 C37 N38 128.8(14) . . ?
O37 C37 C32 119.0(13) . . ?
N38 C37 C32 112.2(13) . . ?
C37 N38 C39 124.1(12) . . ?
C37 N38 Cu1 119.6(10) . . ?
C39 N38 Cu1 114.1(9) . . ?
N40 C39 C44 123.6(13) . . ?
N40 C39 N38 112.2(12) . . ?
C44 C39 N38 124.2(13) . . ?
C39 N40 C41 118.1(12) . . ?
N40 C41 C42 121.5(13) . . ?
N40 C41 N45 112.3(12) . . ?
C42 C41 N45 126.2(13) . . ?
C43 C42 C41 118.9(14) . . ?
C42 C43 C44 120.2(15) . . ?
C39 C44 C43 117.6(14) . . ?
C46 N45 C41 123.1(12) . . ?
C46 N45 Cu3 119.6(9) . . ?
C41 N45 Cu3 117.3(9) . . ?
O46 C46 N45 128.5(13) . . ?
O46 C46 C47 117.8(13) . . ?
N45 C46 C47 113.7(12) . . ?
N48 C47 C52 123.7(14) . . ?
N48 C47 C46 117.4(13) . . ?
C52 C47 C46 118.8(13) . . ?
C47 N48 C49 117.3(13) . . ?
C47 N48 Cu3 108.8(9) . . ?
C49 N48 Cu3 133.3(11) . . ?
N48 C49 C50 125.2(16) . . ?
C49 C50 C51 115.5(16) . . ?
C52 C51 C50 122.6(17) . . ?
C51 C52 C47 115.6(15) . . ?
C66 N61 C62 119.4(12) . . ?
C66 N61 Cu3 128.2(10) . . ?
C62 N61 Cu3 112.2(9) . . ?
N61 C62 C63 122.1(13) . . ?
N61 C62 C67 115.3(12) . . ?
C63 C62 C67 122.6(13) . . ?
C62 C63 C64 117.2(15) . . ?
C65 C64 C63 119.9(15) . . ?
C64 C65 C66 117.7(15) . . ?
N61 C66 C65 123.5(15) . . ?
O67 C67 N68 129.1(12) . . ?
O67 C67 C62 119.4(12) . . ?
N68 C67 C62 111.5(11) . . ?
C67 N68 C69 123.8(12) . . ?
C67 N68 Cu3 118.8(9) . . ?
C69 N68 Cu3 116.0(9) . . ?
N68 C69 N70 112.6(12) . . ?
N68 C69 C74 129.2(13) . . ?
N70 C69 C74 118.2(12) . . ?
O70 N70 C71 118.8(11) . . ?
O70 N70 C69 118.7(11) . . ?
C71 N70 C69 122.5(12) . . ?
N70 O70 Cu4 111.2(8) . . ?
N70 O70 Cu3 108.4(7) . . ?
Cu4 O70 Cu3 135.9(5) . . ?
N70 C71 N75 111.6(12) . . ?
N70 C71 C72 118.6(13) . . ?
N75 C71 C72 129.8(13) . . ?
C73 C72 C71 119.7(14) . . ?
C74 C73 C72 120.9(15) . . ?
C73 C74 C69 120.1(14) . . ?
C76 N75 C71 122.2(12) . . ?
C76 N75 Cu4 118.1(9) . . ?
C71 N75 Cu4 119.3(9) . . ?
O76 C76 N75 128.2(14) . . ?
O76 C76 C77 118.4(14) . . ?
N75 C76 C77 113.4(13) . . ?
N78 C77 C82 122.4(14) . . ?
N78 C77 C76 115.0(13) . . ?
C82 C77 C76 122.5(14) . . ?
C79 N78 C77 119.8(13) . . ?
C79 N78 Cu4 128.3(10) . . ?
C77 N78 Cu4 111.8(9) . . ?
N78 C79 C80 123.7(15) . . ?
C79 C80 C81 115.6(15) . . ?
C82 C81 C80 121.4(15) . . ?
C81 C82 C77 117.1(16) . . ?
C96 N91 C92 119.0(13) . . ?
C96 N91 Cu4 132.0(11) . . ?
C92 N91 Cu4 108.9(9) . . ?
N91 C92 C93 121.5(14) . . ?
N91 C92 C97 117.6(13) . . ?
C93 C92 C97 121.0(14) . . ?
C94 C93 C92 118.7(16) . . ?
C93 C94 C95 119.5(16) . . ?
C96 C95 C94 116.4(16) . . ?
N91 C96 C95 125.0(16) . . ?
O97 C97 N98 126.9(13) . . ?
O97 C97 C92 118.6(13) . . ?
N98 C97 C92 114.5(13) . . ?
C97 N98 C99 122.3(12) . . ?
C97 N98 Cu4 118.8(10) . . ?
C99 N98 Cu4 118.1(9) . . ?
C104 C99 N100 121.5(13) . . ?
C104 C99 N98 126.7(14) . . ?
N100 C99 N98 111.6(12) . . ?
C101 N100 C99 118.2(12) . . ?
N100 C101 C102 124.0(14) . . ?
N100 C101 N105 110.1(13) . . ?
C102 C101 N105 125.9(14) . . ?
C101 C102 C103 115.9(15) . . ?
C104 C103 C102 122.0(16) . . ?
C99 C104 C103 118.3(15) . . ?
C106 N105 C101 123.1(13) . . ?
C106 N105 Cu2 120.7(11) . . ?
C101 N105 Cu2 115.7(9) . . ?
O106 C106 N105 129.7(16) . . ?
O106 C106 C107 119.0(15) . . ?
N105 C106 C107 111.2(14) . . ?
N108 C107 C112 122.9(18) . . ?
N108 C107 C106 118.0(15) . . ?
C112 C107 C106 119.1(17) . . ?
C107 N108 C109 119.3(16) . . ?
C107 N108 Cu2 108.9(11) . . ?
C109 N108 Cu2 131.4(13) . . ?
N108 C109 C110 120(2) . . ?
C111 C110 C109 121(3) . . ?
C110 C111 C112 122(3) . . ?
C111 C112 C107 115(2) . . ?
O203 C203 C204 118(2) . . ?
C206 C205 O205 109(3) . . ?

loop_
_geom_bond_atom_site_label_1
_geom_bond_atom_site_label_2
_geom_bond_distance
_geom_bond_site_symmetry_2
_geom_bond_publ_flag
Cu1 N8 1.933(11) . ?
Cu1 N38 1.958(12) . ?
Cu1 O10 2.019(10) . ?
Cu1 N1 2.066(11) . ?
Cu1 N31 2.217(12) . ?
Cu2 N105 1.933(12) . ?
Cu2 N15 1.942(12) . ?
Cu2 N18 2.052(12) . ?
Cu2 O10 2.068(10) . ?
Cu2 N108 2.208(14) . ?
Cu3 N68 1.928(11) . ?
Cu3 N45 1.943(12) . ?
Cu3 N61 2.049(11) . ?
Cu3 O70 2.085(10) . ?
Cu3 N48 2.219(12) . ?
Cu4 N75 1.926(11) . ?
Cu4 N98 1.953(12) . ?
Cu4 O70 2.075(11) . ?
Cu4 N78 2.088(12) . ?
Cu4 N91 2.216(12) . ?
N1 C2 1.327(18) . ?
N1 C6 1.318(19) . ?
C2 C3 1.43(2) . ?
C2 C7 1.52(2) . ?
C3 C4 1.38(2) . ?
C4 C5 1.37(2) . ?
C5 C6 1.39(2) . ?
C7 O7 1.217(18) . ?
C7 N8 1.348(18) . ?
N8 C9 1.375(18) . ?
C9 N10 1.375(18) . ?
C9 C14 1.40(2) . ?
N10 C11 1.403(18) . ?
N10 O10 1.381(15) . ?
C11 N15 1.344(19) . ?
C11 C12 1.39(2) . ?
C12 C13 1.37(2) . ?
C13 C14 1.39(2) . ?
N15 C16 1.348(19) . ?
C16 O16 1.228(18) . ?
C16 C17 1.49(2) . ?
C17 N18 1.344(19) . ?
C17 C22 1.38(2) . ?
N18 C19 1.34(2) . ?
C19 C20 1.38(2) . ?
C20 C21 1.39(2) . ?
C21 C22 1.39(2) . ?
N31 C32 1.32(2) . ?
N31 C36 1.35(2) . ?
C32 C33 1.39(2) . ?
C32 C37 1.55(2) . ?
C33 C34 1.37(3) . ?
C34 C35 1.38(3) . ?
C35 C36 1.43(2) . ?
C37 O37 1.234(18) . ?
C37 N38 1.340(19) . ?
N38 C39 1.414(18) . ?
C39 N40 1.340(18) . ?
C39 C44 1.38(2) . ?
N40 C41 1.361(18) . ?
C41 C42 1.39(2) . ?
C41 N45 1.409(18) . ?
C42 C43 1.37(2) . ?
C43 C44 1.39(2) . ?
N45 C46 1.356(18) . ?
C46 O46 1.236(18) . ?
C46 C47 1.51(2) . ?
C47 N48 1.338(19) . ?
C47 C52 1.42(2) . ?
N48 C49 1.35(2) . ?
C49 C50 1.37(2) . ?
C50 C51 1.41(3) . ?
C51 C52 1.38(2) . ?
N61 C66 1.289(19) . ?
N61 C62 1.366(18) . ?
C62 C63 1.38(2) . ?
C62 C67 1.518(19) . ?
C63 C64 1.42(2) . ?
C64 C65 1.38(2) . ?
C65 C66 1.40(2) . ?
C67 O67 1.246(17) . ?
C67 N68 1.353(18) . ?
N68 C69 1.373(18) . ?
C69 N70 1.378(18) . ?
C69 C74 1.39(2) . ?
N70 O70 1.358(15) . ?
N70 C71 1.372(18) . ?
C71 N75 1.383(18) . ?
C71 C72 1.39(2) . ?
C72 C73 1.37(2) . ?
C73 C74 1.38(2) . ?
N75 C76 1.347(18) . ?
C76 O76 1.239(19) . ?
C76 C77 1.48(2) . ?
C77 N78 1.355(19) . ?
C77 C82 1.39(2) . ?
N78 C79 1.33(2) . ?
C79 C80 1.39(2) . ?
C80 C81 1.43(2) . ?
C81 C82 1.40(2) . ?
N91 C96 1.31(2) . ?
N91 C92 1.347(19) . ?
C92 C93 1.40(2) . ?
C92 C97 1.49(2) . ?
C93 C94 1.38(2) . ?
C94 C95 1.42(2) . ?
C95 C96 1.38(2) . ?
C97 O97 1.253(18) . ?
C97 N98 1.357(19) . ?
N98 C99 1.397(19) . ?
C99 C104 1.38(2) . ?
C99 N100 1.378(19) . ?
N100 C101 1.367(19) . ?
C101 C102 1.38(2) . ?
C101 N105 1.408(19) . ?
C102 C103 1.41(2) . ?
C103 C104 1.39(2) . ?
N105 C106 1.34(2) . ?
C106 O106 1.24(2) . ?
C106 C107 1.58(2) . ?
C107 N108 1.31(2) . ?
C107 C112 1.41(3) . ?
N108 C109 1.34(3) . ?
C109 C110 1.41(3) . ?
C110 C111 1.26(3) . ?
C111 C112 1.40(3) . ?
O203 C203 1.36(3) . ?
C203 C204 1.44(4) . ?
O205 C205 1.49(4) . ?
C205 C206 1.37(5) . ?

loop_
_geom_torsion_atom_site_label_1
_geom_torsion_atom_site_label_2
_geom_torsion_atom_site_label_3
_geom_torsion_atom_site_label_4
_geom_torsion
_geom_torsion_site_symmetry_1
_geom_torsion_site_symmetry_2
_geom_torsion_site_symmetry_3
_geom_torsion_site_symmetry_4
_geom_torsion_publ_flag
N8 Cu1 N1 C2 11.2(9) . . . . ?
N38 Cu1 N1 C2 -167.0(10) . . . . ?
O10 Cu1 N1 C2 44.6(16) . . . . ?
N31 Cu1 N1 C2 -87.2(10) . . . . ?
N8 Cu1 N1 C6 -174.0(13) . . . . ?
N38 Cu1 N1 C6 7.8(13) . . . . ?
O10 Cu1 N1 C6 -140.6(13) . . . . ?
N31 Cu1 N1 C6 87.6(13) . . . . ?
C6 N1 C2 C3 -2(2) . . . . ?
Cu1 N1 C2 C3 173.0(12) . . . . ?
C6 N1 C2 C7 176.7(13) . . . . ?
Cu1 N1 C2 C7 -7.8(15) . . . . ?
N1 C2 C3 C4 4(2) . . . . ?
C7 C2 C3 C4 -175.1(14) . . . . ?
C2 C3 C4 C5 -4(2) . . . . ?
C3 C4 C5 C6 2(2) . . . . ?
C2 N1 C6 C5 1(2) . . . . ?
Cu1 N1 C6 C5 -173.9(11) . . . . ?
C4 C5 C6 N1 0(2) . . . . ?
N1 C2 C7 O7 178.5(13) . . . . ?
C3 C2 C7 O7 -2(2) . . . . ?
N1 C2 C7 N8 -2.3(17) . . . . ?
C3 C2 C7 N8 176.9(13) . . . . ?
O7 C7 N8 C9 5(2) . . . . ?
C2 C7 N8 C9 -173.9(12) . . . . ?
O7 C7 N8 Cu1 -168.3(13) . . . . ?
C2 C7 N8 Cu1 12.6(15) . . . . ?
N38 Cu1 N8 C7 4(5) . . . . ?
O10 Cu1 N8 C7 178.8(11) . . . . ?
N1 Cu1 N8 C7 -13.6(10) . . . . ?
N31 Cu1 N8 C7 85.1(10) . . . . ?
N38 Cu1 N8 C9 -170(4) . . . . ?
O10 Cu1 N8 C9 4.9(9) . . . . ?
N1 Cu1 N8 C9 172.5(10) . . . . ?
N31 Cu1 N8 C9 -88.8(10) . . . . ?
C7 N8 C9 N10 -177.5(12) . . . . ?
Cu1 N8 C9 N10 -4.0(15) . . . . ?
C7 N8 C9 C14 3(2) . . . . ?
Cu1 N8 C9 C14 176.2(12) . . . . ?
N8 C9 N10 C11 -177.2(12) . . . . ?
C14 C9 N10 C11 3(2) . . . . ?
N8 C9 N10 O10 -0.4(16) . . . . ?
C14 C9 N10 O10 179.4(12) . . . . ?
C9 N10 O10 Cu1 4.2(13) . . . . ?
C11 N10 O10 Cu1 -178.8(9) . . . . ?
C9 N10 O10 Cu2 164.0(9) . . . . ?
C11 N10 O10 Cu2 -19.0(13) . . . . ?
N8 Cu1 O10 N10 -4.8(8) . . . . ?
N38 Cu1 O10 N10 174.7(8) . . . . ?
N1 Cu1 O10 N10 -38.3(15) . . . . ?
N31 Cu1 O10 N10 94.3(8) . . . . ?
N8 Cu1 O10 Cu2 -155.9(8) . . . . ?
N38 Cu1 O10 Cu2 23.5(9) . . . . ?
N1 Cu1 O10 Cu2 170.6(8) . . . . ?
N31 Cu1 O10 Cu2 -56.9(8) . . . . ?
N105 Cu2 O10 N10 -156.2(8) . . . . ?
N15 Cu2 O10 N10 20.0(8) . . . . ?
N18 Cu2 O10 N10 59.1(14) . . . . ?
N108 Cu2 O10 N10 -75.0(8) . . . . ?
N105 Cu2 O10 Cu1 -4.1(9) . . . . ?
N15 Cu2 O10 Cu1 172.1(8) . . . . ?
N18 Cu2 O10 Cu1 -148.9(10) . . . . ?
N108 Cu2 O10 Cu1 77.1(8) . . . . ?
C9 N10 C11 N15 -179.0(12) . . . . ?
O10 N10 C11 N15 4.2(17) . . . . ?
C9 N10 C11 C12 -3(2) . . . . ?
O10 N10 C11 C12 -179.4(12) . . . . ?
N15 C11 C12 C13 177.8(15) . . . . ?
N10 C11 C12 C13 2(2) . . . . ?
C11 C12 C13 C14 -2(2) . . . . ?
N10 C9 C14 C13 -2(2) . . . . ?
N8 C9 C14 C13 177.7(13) . . . . ?
C12 C13 C14 C9 2(2) . . . . ?
N10 C11 N15 C16 -180.0(12) . . . . ?
C12 C11 N15 C16 4(2) . . . . ?
N10 C11 N15 Cu2 15.0(15) . . . . ?
C12 C11 N15 Cu2 -160.8(14) . . . . ?
N105 Cu2 N15 C11 104(6) . . . . ?
N18 Cu2 N15 C11 174.7(11) . . . . ?
O10 Cu2 N15 C11 -20.0(10) . . . . ?
N108 Cu2 N15 C11 74.1(10) . . . . ?
N105 Cu2 N15 C16 -62(7) . . . . ?
N18 Cu2 N15 C16 8.5(10) . . . . ?
O10 Cu2 N15 C16 173.8(11) . . . . ?
N108 Cu2 N15 C16 -92.1(11) . . . . ?
C11 N15 C16 O16 6(2) . . . . ?
Cu2 N15 C16 O16 171.1(12) . . . . ?
C11 N15 C16 C17 -173.7(13) . . . . ?
Cu2 N15 C16 C17 -8.9(15) . . . . ?
O16 C16 C17 N18 -176.6(13) . . . . ?
N15 C16 C17 N18 3.4(18) . . . . ?
O16 C16 C17 C22 2(2) . . . . ?
N15 C16 C17 C22 -177.8(13) . . . . ?
C22 C17 N18 C19 -1(2) . . . . ?
C16 C17 N18 C19 178.0(13) . . . . ?
C22 C17 N18 Cu2 -175.7(11) . . . . ?
C16 C17 N18 Cu2 3.1(16) . . . . ?
N105 Cu2 N18 C19 -4.5(14) . . . . ?
N15 Cu2 N18 C19 179.8(13) . . . . ?
O10 Cu2 N18 C19 140.9(13) . . . . ?
N108 Cu2 N18 C19 -86.0(13) . . . . ?
N105 Cu2 N18 C17 169.7(10) . . . . ?
N15 Cu2 N18 C17 -6.0(10) . . . . ?
O10 Cu2 N18 C17 -44.9(17) . . . . ?
N108 Cu2 N18 C17 88.2(10) . . . . ?
C17 N18 C19 C20 1(2) . . . . ?
Cu2 N18 C19 C20 174.7(12) . . . . ?
N18 C19 C20 C21 -1(2) . . . . ?
C19 C20 C21 C22 1(2) . . . . ?
N18 C17 C22 C21 1(2) . . . . ?
C16 C17 C22 C21 -177.8(14) . . . . ?
C20 C21 C22 C17 -1(2) . . . . ?
N8 Cu1 N31 C32 -165.0(10) . . . . ?
N38 Cu1 N31 C32 8.8(10) . . . . ?
O10 Cu1 N31 C32 114.1(10) . . . . ?
N1 Cu1 N31 C32 -82.6(10) . . . . ?
N8 Cu1 N31 C36 12.1(14) . . . . ?
N38 Cu1 N31 C36 -174.2(14) . . . . ?
O10 Cu1 N31 C36 -68.9(13) . . . . ?
N1 Cu1 N31 C36 94.5(13) . . . . ?
C36 N31 C32 C33 -2(2) . . . . ?
Cu1 N31 C32 C33 175.9(13) . . . . ?
C36 N31 C32 C37 178.2(13) . . . . ?
Cu1 N31 C32 C37 -4.3(16) . . . . ?
N31 C32 C33 C34 1(3) . . . . ?
C37 C32 C33 C34 -179.2(15) . . . . ?
C32 C33 C34 C35 0(3) . . . . ?
C33 C34 C35 C36 1(3) . . . . ?
C32 N31 C36 C35 2(2) . . . . ?
Cu1 N31 C36 C35 -174.9(12) . . . . ?
C34 C35 C36 N31 -2(3) . . . . ?
N31 C32 C37 O37 172.8(14) . . . . ?
C33 C32 C37 O37 -7(2) . . . . ?
N31 C32 C37 N38 -5.3(19) . . . . ?
C33 C32 C37 N38 174.5(14) . . . . ?
O37 C37 N38 C39 -2(2) . . . . ?
C32 C37 N38 C39 176.3(12) . . . . ?
O37 C37 N38 Cu1 -163.8(13) . . . . ?
C32 C37 N38 Cu1 14.1(16) . . . . ?
N8 Cu1 N38 C37 69(5) . . . . ?
O10 Cu1 N38 C37 -105.4(11) . . . . ?
N1 Cu1 N38 C37 86.6(11) . . . . ?
N31 Cu1 N38 C37 -13.0(10) . . . . ?
N8 Cu1 N38 C39 -95(4) . . . . ?
O10 Cu1 N38 C39 90.6(9) . . . . ?
N1 Cu1 N38 C39 -77.3(9) . . . . ?
N31 Cu1 N38 C39 -176.9(10) . . . . ?
C37 N38 C39 N40 -178.1(12) . . . . ?
Cu1 N38 C39 N40 -14.9(14) . . . . ?
C37 N38 C39 C44 1(2) . . . . ?
Cu1 N38 C39 C44 163.8(11) . . . . ?
C44 C39 N40 C41 1(2) . . . . ?
N38 C39 N40 C41 -179.9(11) . . . . ?
C39 N40 C41 C42 -0.9(19) . . . . ?
C39 N40 C41 N45 -179.5(11) . . . . ?
N40 C41 C42 C43 0(2) . . . . ?
N45 C41 C42 C43 178.1(13) . . . . ?
C41 C42 C43 C44 1(2) . . . . ?
N40 C39 C44 C43 -1(2) . . . . ?
N38 C39 C44 C43 -179.3(13) . . . . ?
C42 C43 C44 C39 0(2) . . . . ?
N40 C41 N45 C46 179.7(12) . . . . ?
C42 C41 N45 C46 1(2) . . . . ?
N40 C41 N45 Cu3 2.0(15) . . . . ?
C42 C41 N45 Cu3 -176.4(11) . . . . ?
N68 Cu3 N45 C46 -10(6) . . . . ?
N61 Cu3 N45 C46 -96.3(11) . . . . ?
O70 Cu3 N45 C46 97.8(10) . . . . ?
N48 Cu3 N45 C46 5.3(10) . . . . ?
N68 Cu3 N45 C41 167(5) . . . . ?
N61 Cu3 N45 C41 81.4(10) . . . . ?
O70 Cu3 N45 C41 -84.4(10) . . . . ?
N48 Cu3 N45 C41 -177.0(10) . . . . ?
C41 N45 C46 O46 0(2) . . . . ?
Cu3 N45 C46 O46 177.5(12) . . . . ?
C41 N45 C46 C47 -179.4(12) . . . . ?
Cu3 N45 C46 C47 -1.8(16) . . . . ?
O46 C46 C47 N48 174.6(13) . . . . ?
N45 C46 C47 N48 -6.1(19) . . . . ?
O46 C46 C47 C52 -3(2) . . . . ?
N45 C46 C47 C52 176.5(13) . . . . ?
C52 C47 N48 C49 -1(2) . . . . ?
C46 C47 N48 C49 -178.1(13) . . . . ?
C52 C47 N48 Cu3 -173.2(12) . . . . ?
C46 C47 N48 Cu3 9.6(15) . . . . ?
N68 Cu3 N48 C47 170.5(10) . . . . ?
N45 Cu3 N48 C47 -8.0(9) . . . . ?
N61 Cu3 N48 C47 88.1(10) . . . . ?
O70 Cu3 N48 C47 -110.1(10) . . . . ?
N68 Cu3 N48 C49 -0.2(14) . . . . ?
N45 Cu3 N48 C49 -178.7(14) . . . . ?
N61 Cu3 N48 C49 -82.6(14) . . . . ?
O70 Cu3 N48 C49 79.3(14) . . . . ?
C47 N48 C49 C50 2(2) . . . . ?
Cu3 N48 C49 C50 171.6(12) . . . . ?
N48 C49 C50 C51 -3(2) . . . . ?
C49 C50 C51 C52 4(3) . . . . ?
C50 C51 C52 C47 -3(2) . . . . ?
N48 C47 C52 C51 2(2) . . . . ?
C46 C47 C52 C51 178.9(14) . . . . ?
N68 Cu3 N61 C66 179.2(13) . . . . ?
N45 Cu3 N61 C66 -6.4(13) . . . . ?
O70 Cu3 N61 C66 139.4(12) . . . . ?
N48 Cu3 N61 C66 -87.5(13) . . . . ?
N68 Cu3 N61 C62 -7.0(9) . . . . ?
N45 Cu3 N61 C62 167.4(9) . . . . ?
O70 Cu3 N61 C62 -46.9(15) . . . . ?
N48 Cu3 N61 C62 86.3(10) . . . . ?
C66 N61 C62 C63 3(2) . . . . ?
Cu3 N61 C62 C63 -171.4(11) . . . . ?
C66 N61 C62 C67 179.1(12) . . . . ?
Cu3 N61 C62 C67 4.8(14) . . . . ?
N61 C62 C63 C64 1(2) . . . . ?
C67 C62 C63 C64 -175.3(13) . . . . ?
C62 C63 C64 C65 -1(2) . . . . ?
C63 C64 C65 C66 -2(2) . . . . ?
C62 N61 C66 C65 -6(2) . . . . ?
Cu3 N61 C66 C65 166.9(11) . . . . ?
C64 C65 C66 N61 6(2) . . . . ?
N61 C62 C67 O67 -179.7(12) . . . . ?
C63 C62 C67 O67 -3(2) . . . . ?
N61 C62 C67 N68 1.7(17) . . . . ?
C63 C62 C67 N68 177.9(13) . . . . ?
O67 C67 N68 C69 7(2) . . . . ?
C62 C67 N68 C69 -174.3(12) . . . . ?
O67 C67 N68 Cu3 173.4(11) . . . . ?
C62 C67 N68 Cu3 -8.1(14) . . . . ?
N45 Cu3 N68 C67 -78(5) . . . . ?
N61 Cu3 N68 C67 8.6(10) . . . . ?
O70 Cu3 N68 C67 172.5(10) . . . . ?
N48 Cu3 N68 C67 -93.6(10) . . . . ?
N45 Cu3 N68 C69 89(5) . . . . ?
N61 Cu3 N68 C69 175.8(10) . . . . ?
O70 Cu3 N68 C69 -20.3(9) . . . . ?
N48 Cu3 N68 C69 73.6(10) . . . . ?
C67 N68 C69 N70 -175.5(12) . . . . ?
Cu3 N68 C69 N70 18.0(15) . . . . ?
C67 N68 C69 C74 4(2) . . . . ?
Cu3 N68 C69 C74 -162.3(12) . . . . ?
N68 C69 N70 O70 -0.6(17) . . . . ?
C74 C69 N70 O70 179.7(12) . . . . ?
N68 C69 N70 C71 178.3(12) . . . . ?
C74 C69 N70 C71 -1.4(19) . . . . ?
C71 N70 O70 Cu4 5.9(13) . . . . ?
C69 N70 O70 Cu4 -175.2(9) . . . . ?
C71 N70 O70 Cu3 166.2(9) . . . . ?
C69 N70 O70 Cu3 -14.9(13) . . . . ?
N75 Cu4 O70 N70 -6.0(8) . . . . ?
N98 Cu4 O70 N70 174.9(8) . . . . ?
N78 Cu4 O70 N70 -29.2(16) . . . . ?
N91 Cu4 O70 N70 94.6(8) . . . . ?
N75 Cu4 O70 Cu3 -158.6(8) . . . . ?
N98 Cu4 O70 Cu3 22.2(9) . . . . ?
N78 Cu4 O70 Cu3 178.2(9) . . . . ?
N91 Cu4 O70 Cu3 -58.0(8) . . . . ?
N68 Cu3 O70 N70 18.4(8) . . . . ?
N45 Cu3 O70 N70 -156.2(8) . . . . ?
N61 Cu3 O70 N70 58.6(14) . . . . ?
N48 Cu3 O70 N70 -75.8(8) . . . . ?
N68 Cu3 O70 Cu4 171.6(8) . . . . ?
N45 Cu3 O70 Cu4 -3.0(8) . . . . ?
N61 Cu3 O70 Cu4 -148.2(8) . . . . ?
N48 Cu3 O70 Cu4 77.3(8) . . . . ?
O70 N70 C71 N75 -1.6(16) . . . . ?
C69 N70 C71 N75 179.5(11) . . . . ?
O70 N70 C71 C72 -179.8(12) . . . . ?
C69 N70 C71 C72 1.3(19) . . . . ?
N70 C71 C72 C73 -1(2) . . . . ?
N75 C71 C72 C73 -178.5(14) . . . . ?
C71 C72 C73 C74 0(2) . . . . ?
C72 C73 C74 C69 0(2) . . . . ?
N68 C69 C74 C73 -178.8(14) . . . . ?
N70 C69 C74 C73 1(2) . . . . ?
N70 C71 N75 C76 -176.4(12) . . . . ?
C72 C71 N75 C76 2(2) . . . . ?
N70 C71 N75 Cu4 -4.1(15) . . . . ?
C72 C71 N75 Cu4 173.9(12) . . . . ?
N98 Cu4 N75 C76 -12(6) . . . . ?
O70 Cu4 N75 C76 178.3(11) . . . . ?
N78 Cu4 N75 C76 -10.6(10) . . . . ?
N91 Cu4 N75 C76 86.6(10) . . . . ?
N98 Cu4 N75 C71 175(6) . . . . ?
O70 Cu4 N75 C71 5.7(9) . . . . ?
N78 Cu4 N75 C71 176.8(10) . . . . ?
N91 Cu4 N75 C71 -86.0(10) . . . . ?
C71 N75 C76 O76 1(2) . . . . ?
Cu4 N75 C76 O76 -171.1(13) . . . . ?
C71 N75 C76 C77 -176.3(12) . . . . ?
Cu4 N75 C76 C77 11.3(16) . . . . ?
O76 C76 C77 N78 178.0(14) . . . . ?
N75 C76 C77 N78 -4.2(18) . . . . ?
O76 C76 C77 C82 -1(2) . . . . ?
N75 C76 C77 C82 176.7(14) . . . . ?
C82 C77 N78 C79 -1(2) . . . . ?
C76 C77 N78 C79 -179.7(13) . . . . ?
C82 C77 N78 Cu4 175.1(12) . . . . ?
C76 C77 N78 Cu4 -4.0(15) . . . . ?
N75 Cu4 N78 C79 -177.1(13) . . . . ?
N98 Cu4 N78 C79 2.8(13) . . . . ?
O70 Cu4 N78 C79 -154.1(12) . . . . ?
N91 Cu4 N78 C79 82.9(13) . . . . ?
N75 Cu4 N78 C77 7.7(10) . . . . ?
N98 Cu4 N78 C77 -172.5(10) . . . . ?
O70 Cu4 N78 C77 30.7(17) . . . . ?
N91 Cu4 N78 C77 -92.3(10) . . . . ?
C77 N78 C79 C80 1(2) . . . . ?
Cu4 N78 C79 C80 -174.0(11) . . . . ?
N78 C79 C80 C81 0(2) . . . . ?
C79 C80 C81 C82 0(2) . . . . ?
C80 C81 C82 C77 1(2) . . . . ?
N78 C77 C82 C81 0(2) . . . . ?
C76 C77 C82 C81 178.8(14) . . . . ?
N75 Cu4 N91 C96 5.8(15) . . . . ?
N98 Cu4 N91 C96 -178.8(15) . . . . ?
O70 Cu4 N91 C96 -73.3(14) . . . . ?
N78 Cu4 N91 C96 87.7(14) . . . . ?
N75 Cu4 N91 C92 -169.1(9) . . . . ?
N98 Cu4 N91 C92 6.3(9) . . . . ?
O70 Cu4 N91 C92 111.8(10) . . . . ?
N78 Cu4 N91 C92 -87.2(10) . . . . ?
C96 N91 C92 C93 -1(2) . . . . ?
Cu4 N91 C92 C93 175.1(12) . . . . ?
C96 N91 C92 C97 179.7(13) . . . . ?
Cu4 N91 C92 C97 -4.7(15) . . . . ?
N91 C92 C93 C94 0(2) . . . . ?
C97 C92 C93 C94 179.9(14) . . . . ?
C92 C93 C94 C95 0(2) . . . . ?
C93 C94 C95 C96 1(2) . . . . ?
C92 N91 C96 C95 1(2) . . . . ?
Cu4 N91 C96 C95 -173.2(12) . . . . ?
C94 C95 C96 N91 -1(3) . . . . ?
N91 C92 C97 O97 -179.6(13) . . . . ?
C93 C92 C97 O97 1(2) . . . . ?
N91 C92 C97 N98 -0.7(19) . . . . ?
C93 C92 C97 N98 179.5(13) . . . . ?
O97 C97 N98 C99 -5(2) . . . . ?
C92 C97 N98 C99 176.3(12) . . . . ?
O97 C97 N98 Cu4 -174.3(12) . . . . ?
C92 C97 N98 Cu4 6.9(16) . . . . ?
N75 Cu4 N98 C97 92(6) . . . . ?
O70 Cu4 N98 C97 -98.2(11) . . . . ?
N78 Cu4 N98 C97 90.8(11) . . . . ?
N91 Cu4 N98 C97 -7.3(10) . . . . ?
N75 Cu4 N98 C99 -78(6) . . . . ?
O70 Cu4 N98 C99 92.0(10) . . . . ?
N78 Cu4 N98 C99 -79.0(10) . . . . ?
N91 Cu4 N98 C99 -177.1(11) . . . . ?
C97 N98 C99 C104 -8(2) . . . . ?
Cu4 N98 C99 C104 161.6(12) . . . . ?
C97 N98 C99 N100 175.8(12) . . . . ?
Cu4 N98 C99 N100 -14.7(15) . . . . ?
C104 C99 N100 C101 3(2) . . . . ?
N98 C99 N100 C101 179.8(12) . . . . ?
C99 N100 C101 C102 -2(2) . . . . ?
C99 N100 C101 N105 176.9(12) . . . . ?
N100 C101 C102 C103 0(2) . . . . ?
N105 C101 C102 C103 -178.9(14) . . . . ?
C101 C102 C103 C104 1(2) . . . . ?
N100 C99 C104 C103 -2(2) . . . . ?
N98 C99 C104 C103 -178.0(14) . . . . ?
C102 C103 C104 C99 0(2) . . . . ?
N100 C101 N105 C106 176.7(13) . . . . ?
C102 C101 N105 C106 -4(2) . . . . ?
N100 C101 N105 Cu2 4.1(15) . . . . ?
C102 C101 N105 Cu2 -176.8(12) . . . . ?
N15 Cu2 N105 C106 -23(7) . . . . ?
N18 Cu2 N105 C106 -92.5(12) . . . . ?
O10 Cu2 N105 C106 100.8(12) . . . . ?
N108 Cu2 N105 C106 7.7(12) . . . . ?
N15 Cu2 N105 C101 150(6) . . . . ?
N18 Cu2 N105 C101 80.3(10) . . . . ?
O10 Cu2 N105 C101 -86.4(10) . . . . ?
N108 Cu2 N105 C101 -179.5(11) . . . . ?
C101 N105 C106 O106 -2(3) . . . . ?
Cu2 N105 C106 O106 170.6(15) . . . . ?
C101 N105 C106 C107 -178.1(13) . . . . ?
Cu2 N105 C106 C107 -5.8(18) . . . . ?
O106 C106 C107 N108 -179.0(16) . . . . ?
N105 C106 C107 N108 -2(2) . . . . ?
O106 C106 C107 C112 1(3) . . . . ?
N105 C106 C107 C112 177.5(17) . . . . ?
C112 C107 N108 C109 2(3) . . . . ?
C106 C107 N108 C109 -178.1(16) . . . . ?
C112 C107 N108 Cu2 -172.2(16) . . . . ?
C106 C107 N108 Cu2 7.5(18) . . . . ?
N105 Cu2 N108 C107 -8.1(11) . . . . ?
N15 Cu2 N108 C107 169.6(11) . . . . ?
N18 Cu2 N108 C107 87.3(12) . . . . ?
O10 Cu2 N108 C107 -109.7(11) . . . . ?
N105 Cu2 N108 C109 178.4(17) . . . . ?
N15 Cu2 N108 C109 -3.9(17) . . . . ?
N18 Cu2 N108 C109 -86.2(17) . . . . ?
O10 Cu2 N108 C109 76.8(17) . . . . ?
C107 N108 C109 C110 0(3) . . . . ?
Cu2 N108 C109 C110 172.6(15) . . . . ?
N108 C109 C110 C111 -4(4) . . . . ?
C109 C110 C111 C112 6(4) . . . . ?
C110 C111 C112 C107 -4(4) . . . . ?
N108 C107 C112 C111 0(3) . . . . ?
C106 C107 C112 C111 179.9(18) . . . . ?
